data_1506480
loop_
_publ_author_name
'Bendikov, Michael'
'Duong, Hieu M.'
'Bolanos, Eduardo'
'Wudl, Fred'

_publ_section_title
;
 An unexpected two-group migration involving a sulfonynamide to nitrile
 rearrangement. Mechanistic studies of a thermal N --&gt; C tosyl
 rearrangement.
;
_journal_issue 5
_journal_name_full 'Organic letters'
_journal_page_first 783
_journal_page_last 786
_journal_paper_doi 10.1021/ol0477327
_journal_volume 7
_journal_year 2005
_chemical_formula_sum 'C20 H23 N O6 S'
_chemical_formula_weight 405.45
_chemical_name_systematic
; 
 ? 
;
_space_group_IT_number 14
_symmetry_cell_setting monoclinic
_symmetry_space_group_name_Hall '-P 2yn'
_symmetry_space_group_name_H-M 'P 1 21/n 1'
_atom_sites_solution_hydrogens geom
_atom_sites_solution_primary direct
_atom_sites_solution_secondary difmap
_audit_creation_method SHELXL-97
_cell_angle_alpha 90.00
_cell_angle_beta 97.0660(10)
_cell_angle_gamma 90.00
_cell_formula_units_Z 4
_cell_length_a 10.2400(7)
_cell_length_b 9.3818(7)
_cell_length_c 21.2499(15)
_cell_measurement_reflns_used 7528
_cell_measurement_temperature 100(2)
_cell_measurement_theta_max 28.18
_cell_measurement_theta_min 2.35
_cell_volume 2026.0(3)
_computing_cell_refinement 'Bruker SMART'
_computing_data_collection 'Bruker SMART'
_computing_data_reduction 'Bruker SAINT'
_computing_molecular_graphics 'Bruker SHELXTL'
_computing_publication_material 'Bruker SHELXTL'
_computing_structure_refinement 'SHELXL-97 (Sheldrick, 1997)'
_computing_structure_solution 'SHELXS-97 (Sheldrick, 1990)'
_diffrn_ambient_temperature 100(2)
_diffrn_measured_fraction_theta_full 0.979
_diffrn_measured_fraction_theta_max 0.979
_diffrn_measurement_device_type 'CCD area detector'
_diffrn_measurement_method 'phi and omega scans'
_diffrn_radiation_monochromator graphite
_diffrn_radiation_source 'fine-focus sealed tube'
_diffrn_radiation_type MoK\a
_diffrn_radiation_wavelength 0.71073
_diffrn_reflns_av_R_equivalents 0.0255
_diffrn_reflns_av_sigmaI/netI 0.0257
_diffrn_reflns_limit_h_max 13
_diffrn_reflns_limit_h_min -13
_diffrn_reflns_limit_k_max 12
_diffrn_reflns_limit_k_min -12
_diffrn_reflns_limit_l_max 28
_diffrn_reflns_limit_l_min -28
_diffrn_reflns_number 17723
_diffrn_reflns_theta_full 28.28
_diffrn_reflns_theta_max 28.28
_diffrn_reflns_theta_min 1.93
_diffrn_standards_decay_% 0
_exptl_absorpt_coefficient_mu 0.196
_exptl_absorpt_correction_T_max 0.9619
_exptl_absorpt_correction_T_min 0.8916
_exptl_absorpt_correction_type multi-scan
_exptl_absorpt_process_details 'Sadabs (Bruker)'
_exptl_crystal_colour colorless
_exptl_crystal_density_diffrn 1.329
_exptl_crystal_density_meas 0
_exptl_crystal_density_method 'not measured'
_exptl_crystal_description parallelipip
_exptl_crystal_F_000 856
_exptl_crystal_size_max 0.60
_exptl_crystal_size_mid 0.20
_exptl_crystal_size_min 0.20
_refine_diff_density_max 0.315
_refine_diff_density_min -0.373
_refine_diff_density_rms 0.048
_refine_ls_extinction_method none
_refine_ls_goodness_of_fit_ref 1.042
_refine_ls_hydrogen_treatment mixed
_refine_ls_matrix_type full
_refine_ls_number_parameters 256
_refine_ls_number_reflns 4922
_refine_ls_number_restraints 0
_refine_ls_restrained_S_all 1.042
_refine_ls_R_factor_all 0.0465
_refine_ls_R_factor_gt 0.0348
_refine_ls_shift/su_max 0.010
_refine_ls_shift/su_mean 0.000
_refine_ls_structure_factor_coef Fsqd
_refine_ls_weighting_details 'calc w=1/[\s^2^(Fo^2^)+(0.0442P)^2^+0.8013P] where P=(Fo^2^+2Fc^2^)/3'
_refine_ls_weighting_scheme calc
_refine_ls_wR_factor_gt 0.0874
_refine_ls_wR_factor_ref 0.0929
_reflns_number_gt 4038
_reflns_number_total 4922
_reflns_threshold_expression >2sigma(I)
_cod_data_source_file ol0477327si20041104_033146.cif
_cod_data_source_block wd1103sm
_cod_depositor_comments
;
The following automatic conversions were performed:

'_symmetry_cell_setting' value 'Monoclinic' changed to 'monoclinic'
according to /home/saulius/struct/CIF-dictionaries/cif_core.dic
dictionary named 'cif_core.dic' version 2.4.1 from 2010-06-29.

Automatic conversion script
Id: cif_fix_values 1715 2011-07-08 13:25:40Z adriana 
;
_cod_original_cell_volume 2026.0(2)
_cod_original_sg_symbol_H-M P2(1)/n
_cod_database_code 1506480

loop_
_symmetry_equiv_pos_as_xyz
'x, y, z'
'-x+1/2, y+1/2, -z+1/2'
'-x, -y, -z'
'x-1/2, -y-1/2, z-1/2'

loop_
_atom_site_label
_atom_site_type_symbol
_atom_site_fract_x
_atom_site_fract_y
_atom_site_fract_z
_atom_site_U_iso_or_equiv
_atom_site_adp_type
_atom_site_occupancy
_atom_site_symmetry_multiplicity
_atom_site_calc_flag
_atom_site_refinement_flags
S1 S -0.00504(3) -0.09238(3) 0.198711(15) 0.01910(9) Uani 1 1 d .
O1 O -0.11857(9) -0.15933(10) 0.21954(5) 0.0254(2) Uani 1 1 d .
O2 O 0.05871(9) -0.15991(10) 0.14991(5) 0.0237(2) Uani 1 1 d .
O3 O -0.03220(10) 0.04171(12) 0.32706(5) 0.0309(2) Uani 1 1 d .
O4 O 0.17583(10) -0.00112(10) 0.37003(5) 0.0248(2) Uani 1 1 d .
O5 O 0.25432(10) 0.11945(10) 0.24835(5) 0.0229(2) Uani 1 1 d .
O6 O 0.39808(10) 0.23427(11) -0.03137(5) 0.0276(2) Uani 1 1 d .
N1 N 0.33429(10) -0.09919(11) 0.23005(5) 0.0184(2) Uani 1 1 d .
H1N H 0.3221 -0.1919 0.2315 0.022 Uiso 1 1 calc R
C1 C -0.14684(13) 0.15570(15) 0.19734(7) 0.0218(3) Uani 1 1 d .
H1 H -0.1986 0.1100 0.2255 0.026 Uiso 1 1 calc R
C2 C -0.17286(13) 0.29532(15) 0.17823(7) 0.0235(3) Uani 1 1 d .
H2 H -0.2438 0.3448 0.1933 0.028 Uiso 1 1 calc R
C3 C -0.09688(14) 0.36443(15) 0.13740(7) 0.0241(3) Uani 1 1 d .
C4 C -0.12527(17) 0.51809(16) 0.11978(8) 0.0340(4) Uani 1 1 d .
H4A H -0.0516 0.5577 0.1000 0.051 Uiso 1 1 calc R
H4B H -0.1367 0.5728 0.1580 0.051 Uiso 1 1 calc R
H4C H -0.2059 0.5237 0.0898 0.051 Uiso 1 1 calc R
C5 C 0.00487(15) 0.28958(16) 0.11484(7) 0.0265(3) Uani 1 1 d .
H5 H 0.0568 0.3352 0.0867 0.032 Uiso 1 1 calc R
C6 C 0.03196(14) 0.14930(15) 0.13274(7) 0.0242(3) Uani 1 1 d .
H6 H 0.1011 0.0988 0.1167 0.029 Uiso 1 1 calc R
C7 C -0.04361(13) 0.08392(14) 0.17450(6) 0.0199(3) Uani 1 1 d .
C8 C 0.12017(12) -0.08203(13) 0.26690(6) 0.0177(3) Uani 1 1 d .
H8 H 0.1439 -0.1819 0.2802 0.021 Uiso 1 1 calc R
C9 C 0.07558(13) -0.00583(13) 0.32407(6) 0.0204(3) Uani 1 1 d .
C10 C 0.15347(15) 0.07647(17) 0.42749(7) 0.0293(3) Uani 1 1 d .
H10A H 0.1083 0.0146 0.4558 0.035 Uiso 1 1 calc R
H10B H 0.0980 0.1614 0.4165 0.035 Uiso 1 1 calc R
C11 C 0.28614(16) 0.12040(17) 0.45977(7) 0.0323(3) Uani 1 1 d .
H11A H 0.3388 0.0353 0.4718 0.048 Uiso 1 1 calc R
H11B H 0.2751 0.1759 0.4978 0.048 Uiso 1 1 calc R
H11C H 0.3310 0.1787 0.4307 0.048 Uiso 1 1 calc R
C12 C 0.24405(13) -0.01150(13) 0.24792(6) 0.0173(2) Uani 1 1 d .
C13 C 0.45371(13) -0.04306(15) 0.20797(6) 0.0215(3) Uani 1 1 d .
H13A H 0.5161 -0.1227 0.2049 0.026 Uiso 1 1 calc R
H13B H 0.4956 0.0250 0.2399 0.026 Uiso 1 1 calc R
C14 C 0.43035(12) 0.03132(14) 0.14434(6) 0.0185(3) Uani 1 1 d .
C15 C 0.34187(13) -0.02049(14) 0.09501(6) 0.0210(3) Uani 1 1 d .
H15 H 0.2900 -0.1016 0.1020 0.025 Uiso 1 1 calc R
C16 C 0.32727(13) 0.04384(15) 0.03537(6) 0.0216(3) Uani 1 1 d .
H16 H 0.2660 0.0071 0.0021 0.026 Uiso 1 1 calc R
C17 C 0.40351(13) 0.16253(14) 0.02505(6) 0.0212(3) Uani 1 1 d .
C18 C 0.49207(13) 0.21584(15) 0.07429(7) 0.0225(3) Uani 1 1 d .
H18 H 0.5443 0.2967 0.0674 0.027 Uiso 1 1 calc R
C19 C 0.50440(13) 0.15142(14) 0.13329(7) 0.0208(3) Uani 1 1 d .
H19 H 0.5642 0.1896 0.1668 0.025 Uiso 1 1 calc R
C20 C 0.31488(15) 0.17661(17) -0.08410(7) 0.0288(3) Uani 1 1 d .
H20A H 0.3399 0.0775 -0.0909 0.043 Uiso 1 1 calc R
H20B H 0.3246 0.2327 -0.1222 0.043 Uiso 1 1 calc R
H20C H 0.2231 0.1801 -0.0754 0.043 Uiso 1 1 calc R

loop_
_atom_site_aniso_label
_atom_site_aniso_U_11
_atom_site_aniso_U_22
_atom_site_aniso_U_33
_atom_site_aniso_U_23
_atom_site_aniso_U_13
_atom_site_aniso_U_12
S1 0.02118(16) 0.01585(16) 0.02044(16) -0.00100(12) 0.00321(12) -0.00139(12)
O1 0.0250(5) 0.0225(5) 0.0292(5) -0.0003(4) 0.0054(4) -0.0069(4)
O2 0.0278(5) 0.0206(5) 0.0228(5) -0.0041(4) 0.0039(4) 0.0009(4)
O3 0.0283(5) 0.0374(6) 0.0277(5) -0.0051(5) 0.0060(4) 0.0091(5)
O4 0.0259(5) 0.0284(5) 0.0205(5) -0.0067(4) 0.0039(4) 0.0012(4)
O5 0.0286(5) 0.0134(4) 0.0277(5) -0.0011(4) 0.0074(4) -0.0017(4)
O6 0.0318(5) 0.0280(5) 0.0234(5) 0.0071(4) 0.0046(4) -0.0008(4)
N1 0.0209(5) 0.0133(5) 0.0215(5) 0.0018(4) 0.0049(4) 0.0006(4)
C1 0.0175(6) 0.0241(7) 0.0235(7) -0.0008(5) 0.0013(5) -0.0024(5)
C2 0.0195(6) 0.0231(7) 0.0269(7) -0.0048(5) -0.0006(5) 0.0025(5)
C3 0.0276(7) 0.0196(7) 0.0233(7) -0.0019(5) -0.0038(5) -0.0002(5)
C4 0.0458(9) 0.0209(7) 0.0346(9) -0.0002(6) 0.0024(7) 0.0029(6)
C5 0.0299(7) 0.0248(7) 0.0253(7) 0.0042(6) 0.0057(6) -0.0008(6)
C6 0.0237(7) 0.0245(7) 0.0254(7) 0.0027(5) 0.0064(6) 0.0036(5)
C7 0.0209(6) 0.0171(6) 0.0212(6) 0.0005(5) 0.0004(5) -0.0002(5)
C8 0.0213(6) 0.0137(6) 0.0185(6) 0.0007(5) 0.0040(5) 0.0009(5)
C9 0.0263(7) 0.0149(6) 0.0209(6) 0.0011(5) 0.0067(5) -0.0007(5)
C10 0.0360(8) 0.0299(8) 0.0239(7) -0.0101(6) 0.0115(6) -0.0052(6)
C11 0.0413(9) 0.0302(8) 0.0238(7) -0.0031(6) -0.0022(6) 0.0043(7)
C12 0.0212(6) 0.0151(6) 0.0155(6) 0.0010(4) 0.0011(5) -0.0008(5)
C13 0.0187(6) 0.0217(6) 0.0241(7) 0.0037(5) 0.0029(5) 0.0012(5)
C14 0.0172(6) 0.0167(6) 0.0222(6) 0.0009(5) 0.0050(5) 0.0029(5)
C15 0.0216(6) 0.0163(6) 0.0256(7) 0.0002(5) 0.0047(5) -0.0013(5)
C16 0.0224(6) 0.0213(6) 0.0213(6) -0.0014(5) 0.0031(5) -0.0003(5)
C17 0.0231(6) 0.0194(6) 0.0222(7) 0.0028(5) 0.0076(5) 0.0046(5)
C18 0.0207(6) 0.0190(6) 0.0287(7) 0.0016(5) 0.0072(5) -0.0027(5)
C19 0.0175(6) 0.0207(6) 0.0244(7) -0.0012(5) 0.0033(5) 0.0002(5)
C20 0.0337(8) 0.0303(8) 0.0228(7) 0.0033(6) 0.0050(6) 0.0079(6)

loop_
_atom_type_symbol
_atom_type_description
_atom_type_scat_dispersion_real
_atom_type_scat_dispersion_imag
_atom_type_scat_source
C C 0.0033 0.0016 'International Tables Vol C Tables 4.2.6.8 and 6.1.1.4'
H H 0.0000 0.0000 'International Tables Vol C Tables 4.2.6.8 and 6.1.1.4'
N N 0.0061 0.0033 'International Tables Vol C Tables 4.2.6.8 and 6.1.1.4'
O O 0.0106 0.0060 'International Tables Vol C Tables 4.2.6.8 and 6.1.1.4'
S S 0.1246 0.1234 'International Tables Vol C Tables 4.2.6.8 and 6.1.1.4'

loop_
_geom_angle_atom_site_label_1
_geom_angle_atom_site_label_2
_geom_angle_atom_site_label_3
_geom_angle
O1 S1 O2 119.03(6)
O1 S1 C7 109.82(6)
O2 S1 C7 107.95(6)
O1 S1 C8 107.21(6)
O2 S1 C8 105.09(6)
C7 S1 C8 107.08(6)
C9 O4 C10 116.36(11)
C17 O6 C20 117.17(11)
C12 N1 C13 120.55(11)
C2 C1 C7 118.82(13)
C1 C2 C3 121.28(13)
C5 C3 C2 118.62(13)
C5 C3 C4 121.80(14)
C2 C3 C4 119.57(13)
C6 C5 C3 121.16(13)
C5 C6 C7 119.02(13)
C6 C7 C1 121.07(12)
C6 C7 S1 118.57(10)
C1 C7 S1 120.36(10)
C9 C8 C12 110.27(10)
C9 C8 S1 114.15(9)
C12 C8 S1 109.88(9)
O3 C9 O4 125.59(12)
O3 C9 C8 125.69(12)
O4 C9 C8 108.72(11)
O4 C10 C11 106.97(12)
O5 C12 N1 123.93(12)
O5 C12 C8 120.15(11)
N1 C12 C8 115.90(11)
N1 C13 C14 113.98(11)
C15 C14 C19 118.32(12)
C15 C14 C13 122.03(12)
C19 C14 C13 119.57(12)
C14 C15 C16 121.47(12)
C17 C16 C15 119.31(12)
O6 C17 C18 115.74(12)
O6 C17 C16 124.57(13)
C18 C17 C16 119.69(12)
C19 C18 C17 120.20(12)
C18 C19 C14 120.98(12)

loop_
_geom_bond_atom_site_label_1
_geom_bond_atom_site_label_2
_geom_bond_distance
S1 O1 1.4382(10)
S1 O2 1.4386(10)
S1 C7 1.7625(13)
S1 C8 1.8155(13)
O3 C9 1.1993(16)
O4 C9 1.3278(17)
O4 C10 1.4637(16)
O5 C12 1.2329(15)
O6 C17 1.3701(16)
O6 C20 1.4279(18)
N1 C12 1.3270(17)
N1 C13 1.4609(16)
C1 C2 1.387(2)
C1 C7 1.3902(18)
C2 C3 1.395(2)
C3 C5 1.390(2)
C3 C4 1.509(2)
C5 C6 1.388(2)
C6 C7 1.3898(19)
C8 C9 1.5270(17)
C8 C12 1.5284(17)
C10 C11 1.502(2)
C13 C14 1.5143(18)
C14 C15 1.3865(19)
C14 C19 1.3941(18)
C15 C16 1.3950(19)
C16 C17 1.3927(19)
C17 C18 1.3906(19)
C18 C19 1.3835(19)

loop_
_geom_torsion_atom_site_label_1
_geom_torsion_atom_site_label_2
_geom_torsion_atom_site_label_3
_geom_torsion_atom_site_label_4
_geom_torsion
C7 C1 C2 C3 -0.7(2)
C1 C2 C3 C5 1.3(2)
C1 C2 C3 C4 -177.68(13)
C2 C3 C5 C6 -0.6(2)
C4 C3 C5 C6 178.35(14)
C3 C5 C6 C7 -0.7(2)
C5 C6 C7 C1 1.3(2)
C5 C6 C7 S1 -178.12(11)
C2 C1 C7 C6 -0.7(2)
C2 C1 C7 S1 178.78(10)
O1 S1 C7 C6 -157.21(11)
O2 S1 C7 C6 -26.00(13)
C8 S1 C7 C6 86.70(12)
O1 S1 C7 C1 23.33(13)
O2 S1 C7 C1 154.55(11)
C8 S1 C7 C1 -92.76(12)
O1 S1 C8 C9 -55.51(10)
O2 S1 C8 C9 176.93(9)
C7 S1 C8 C9 62.30(10)
O1 S1 C8 C12 -179.97(8)
O2 S1 C8 C12 52.46(10)
C7 S1 C8 C12 -62.17(10)
C10 O4 C9 O3 -3.8(2)
C10 O4 C9 C8 176.30(11)
C12 C8 C9 O3 126.20(14)
S1 C8 C9 O3 1.95(18)
C12 C8 C9 O4 -53.92(13)
S1 C8 C9 O4 -178.18(9)
C9 O4 C10 C11 -157.08(12)
C13 N1 C12 O5 -1.26(19)
C13 N1 C12 C8 177.00(11)
C9 C8 C12 O5 -40.93(16)
S1 C8 C12 O5 85.75(13)
C9 C8 C12 N1 140.74(12)
S1 C8 C12 N1 -92.59(12)
C12 N1 C13 C14 -69.47(16)
N1 C13 C14 C15 -39.92(17)
N1 C13 C14 C19 143.52(12)
C19 C14 C15 C16 0.7(2)
C13 C14 C15 C16 -175.89(12)
C14 C15 C16 C17 0.2(2)
C20 O6 C17 C18 175.80(12)
C20 O6 C17 C16 -4.55(19)
C15 C16 C17 O6 179.84(12)
C15 C16 C17 C18 -0.5(2)
O6 C17 C18 C19 179.62(12)
C16 C17 C18 C19 0.0(2)
C17 C18 C19 C14 1.0(2)
C15 C14 C19 C18 -1.28(19)
C13 C14 C19 C18 175.40(12)
